data_4304838
loop_
_publ_author_name
'Mar\'ia Alonso'
'M. Angeles Alvarez'
'M. Esther Garc\'ia'
'Miguel A. Ruiz'

_publ_section_title
;
From Coordinated Oxophosphinidene to O,O,P-Bound Arylhypophosphite(2-) To
Build a Singular Mo2Sn2O4P2 Metallocycle
;
_journal_name_full 'Inorganic Chemistry'
_journal_page_first 1252
_journal_page_last 1254
_journal_paper_doi 10.1021/ic702416z
_journal_volume 47
_journal_year 2008
_chemical_compound_source 'synthesis as described'
_chemical_formula_moiety 'C62 H78 Mo2 O8 P2 Sn2, C14 H16'
_chemical_formula_sum 'C76 H94 Mo2 O8 P2 Sn2'
_chemical_formula_weight 1626.71
_chemical_name_systematic
;
 ?
;
_space_group_IT_number 2
_symmetry_cell_setting triclinic
_symmetry_Int_Tables_number 2
_symmetry_space_group_name_Hall '-P 1'
_symmetry_space_group_name_H-M 'P -1'
_atom_sites_solution_hydrogens geom
_atom_sites_solution_primary direct
_atom_sites_solution_secondary difmap
_audit_conform_dict_location ftp://ftp.iucr.org/pub/cif_core.dic
_audit_conform_dict_name cif_core.dic
_audit_conform_dict_version 2.3
_audit_creation_date 2007-05-23T12:57:12-00:00
_audit_creation_method 'WinGX routine CIF_UPDATE'
_cell_angle_alpha 111.8970(10)
_cell_angle_beta 102.9870(10)
_cell_angle_gamma 104.3000(10)
_cell_formula_units_Z 1
_cell_length_a 12.13770(10)
_cell_length_b 13.06740(10)
_cell_length_c 13.29490(10)
_cell_measurement_reflns_used 6722
_cell_measurement_temperature 100(2)
_cell_measurement_theta_max 26.373
_cell_measurement_theta_min 1.018
_cell_measurement_wavelength 0.71073
_cell_volume 1774.30(4)
_computing_cell_refinement 'HKL Scalepack (Otwinowski & Minor, 1997)'
_computing_data_collection 'Collect (Bruker AXS BV, 1997-2004)'
_computing_data_reduction
;
 HKL Denzo and Scalepack (Otwinowski & Minor, 1997) 
;
_computing_molecular_graphics 'Ortep-3 for Windows (Farrugia, 1997)'
_computing_publication_material 'WinGX publication routines (Farrugia, 1999)'
_computing_structure_refinement 'SHELXL-97 (Sheldrick, 1997)'
_computing_structure_solution 'SHELXS-86 (Sheldrick, 1997)'
_diffrn_ambient_temperature 100(2)
_diffrn_measured_fraction_theta_full 0.992
_diffrn_measured_fraction_theta_max 0.992
_diffrn_measurement_device '90 mm CCD camera on \k-goniostat'
_diffrn_measurement_device_type KappaCCD
_diffrn_measurement_method CCD
_diffrn_radiation_monochromator 'horizontally mounted graphite crystal'
_diffrn_radiation_probe x-ray
_diffrn_radiation_source 'fine-focus sealed tube'
_diffrn_radiation_type MoK\a
_diffrn_radiation_wavelength 0.71073
_diffrn_reflns_av_R_equivalents 0.0195
_diffrn_reflns_av_unetI/netI 0.0196
_diffrn_reflns_limit_h_max 13
_diffrn_reflns_limit_h_min -14
_diffrn_reflns_limit_k_max 14
_diffrn_reflns_limit_k_min -15
_diffrn_reflns_limit_l_max 15
_diffrn_reflns_limit_l_min 0
_diffrn_reflns_number 23205
_diffrn_reflns_theta_full 25.24
_diffrn_reflns_theta_max 25.24
_diffrn_reflns_theta_min 1.76
_exptl_absorpt_coefficient_mu 1.14
_exptl_absorpt_correction_T_max 0.79497
_exptl_absorpt_correction_T_min 0.67087
_exptl_absorpt_correction_type multi-scan
_exptl_absorpt_process_details
;
 R.H. Blessing, Acta Cryst. (1995), A51, 33-38
;
_exptl_crystal_colour orange
_exptl_crystal_density_diffrn 1.522
_exptl_crystal_density_method 'not measured'
_exptl_crystal_description prism
_exptl_crystal_F_000 828
_exptl_crystal_size_max 0.35
_exptl_crystal_size_mid 0.25
_exptl_crystal_size_min 0.2
_refine_diff_density_max 1.006
_refine_diff_density_min -1.284
_refine_diff_density_rms 0.304
_refine_ls_extinction_method none
_refine_ls_goodness_of_fit_ref 1.333
_refine_ls_hydrogen_treatment constr
_refine_ls_matrix_type full
_refine_ls_number_parameters 480
_refine_ls_number_reflns 6363
_refine_ls_number_restraints 0
_refine_ls_restrained_S_all 1.333
_refine_ls_R_factor_all 0.0301
_refine_ls_R_factor_gt 0.0248
_refine_ls_shift/su_max 0.001
_refine_ls_shift/su_mean 0
_refine_ls_structure_factor_coef Fsqd
_refine_ls_weighting_details 'calc w=1/[\s^2^(Fo^2^)+(0.0566P)^2^+0.8605P] where P=(Fo^2^+2Fc^2^)/3'
_refine_ls_weighting_scheme calc
_refine_ls_wR_factor_gt 0.0734
_refine_ls_wR_factor_ref 0.0977
_reflns_number_gt 5991
_reflns_number_total 6363
_reflns_threshold_expression >2sigma(I)
_cod_data_source_file ic702416z-file002_2.cif
_cod_data_source_block compound5-2Tol
_cod_database_code 4304838

loop_
_symmetry_equiv_pos_as_xyz
'x, y, z'
'-x, -y, -z'

loop_
_atom_site_label
_atom_site_type_symbol
_atom_site_fract_x
_atom_site_fract_y
_atom_site_fract_z
_atom_site_U_iso_or_equiv
_atom_site_adp_type
_atom_site_occupancy
_atom_site_symmetry_multiplicity
_atom_site_calc_flag
_atom_site_refinement_flags
_atom_site_disorder_assembly
_atom_site_disorder_group
Mo1 Mo 0.86053(2) 0.340576(19) 0.605715(19) 0.01385(9) Uani 1 1 d . . .
Sn1 Sn 0.931116(14) 0.308182(14) 0.419488(14) 0.01339(9) Uani 1 1 d . . .
P1 P 1.07801(6) 0.47792(6) 0.65347(6) 0.01324(15) Uani 1 1 d . . .
O1 O 0.8208(2) 0.07240(17) 0.51235(19) 0.0263(5) Uani 1 1 d . . .
O2 O 0.9994(2) 0.30461(18) 0.81089(18) 0.0266(5) Uani 1 1 d . . .
O3 O 1.10357(16) 0.43102(15) 0.53591(15) 0.0144(4) Uani 1 1 d . . .
O4 O 0.91370(16) 0.39055(15) 0.31594(15) 0.0155(4) Uani 1 1 d . . .
C1 C 0.8367(2) 0.1723(2) 0.5424(2) 0.0196(6) Uani 1 1 d . . .
C2 C 0.9511(3) 0.3219(2) 0.7368(2) 0.0193(6) Uani 1 1 d . . .
C3 C 0.7705(3) 0.4515(3) 0.7158(2) 0.0205(6) Uani 1 1 d . . .
H3 H 0.8091 0.4954 0.7957 0.025 Uiso 1 1 calc R . .
C4 C 0.7814(2) 0.4931(2) 0.6327(2) 0.0196(6) Uani 1 1 d . . .
H4 H 0.8287 0.5689 0.6485 0.024 Uiso 1 1 calc R . .
C5 C 0.7076(2) 0.3990(3) 0.5214(3) 0.0213(6) Uani 1 1 d . . .
H5 H 0.6977 0.4025 0.4515 0.026 Uiso 1 1 calc R . .
C6 C 0.6517(2) 0.2989(2) 0.5353(3) 0.0222(6) Uani 1 1 d . . .
H6 H 0.5989 0.2249 0.4759 0.027 Uiso 1 1 calc R . .
C7 C 0.9715(2) 0.1683(2) 0.3028(2) 0.0148(5) Uani 1 1 d . . .
C8 C 0.6902(2) 0.3309(3) 0.6556(3) 0.0207(6) Uani 1 1 d . . .
H8 H 0.667 0.2819 0.6889 0.025 Uiso 1 1 calc R . .
C9 C 1.0175(2) 0.1792(2) 0.2188(2) 0.0190(5) Uani 1 1 d . . .
H9 H 1.0267 0.2466 0.2078 0.023 Uiso 1 1 calc R . .
C10 C 1.0499(3) 0.0893(3) 0.1512(2) 0.0233(6) Uani 1 1 d . . .
H10 H 1.0805 0.0972 0.0952 0.028 Uiso 1 1 calc R . .
C11 C 1.0368(3) -0.0114(2) 0.1664(3) 0.0246(6) Uani 1 1 d . . .
H11 H 1.0584 -0.0711 0.1208 0.029 Uiso 1 1 calc R . .
C12 C 0.9913(3) -0.0230(2) 0.2501(3) 0.0241(6) Uani 1 1 d . . .
H12 H 0.9825 -0.0906 0.2608 0.029 Uiso 1 1 calc R . .
C13 C 0.9590(3) 0.0665(3) 0.3178(2) 0.0204(6) Uani 1 1 d . . .
H13 H 0.9287 0.0584 0.3739 0.025 Uiso 1 1 calc R . .
C14 C 1.2253(2) 0.5077(2) 0.7629(2) 0.0155(5) Uani 1 1 d . . .
C15 C 1.2754(2) 0.6115(2) 0.8716(2) 0.0165(5) Uani 1 1 d . . .
C16 C 1.4021(3) 0.6663(2) 0.9248(2) 0.0193(5) Uani 1 1 d . . .
H16 H 1.434 0.7357 0.9942 0.023 Uiso 1 1 calc R . .
C17 C 1.4818(2) 0.6225(2) 0.8795(3) 0.0204(6) Uani 1 1 d . . .
C18 C 1.4305(2) 0.5121(2) 0.7826(2) 0.0191(5) Uani 1 1 d . . .
H18 H 1.4827 0.4783 0.7539 0.023 Uiso 1 1 calc R . .
C19 C 1.3066(2) 0.4494(2) 0.7261(2) 0.0167(5) Uani 1 1 d . . .
C20 C 1.2085(2) 0.6741(2) 0.9481(2) 0.0179(5) Uani 1 1 d . . .
C21 C 1.0715(2) 0.6102(2) 0.9096(2) 0.0190(5) Uani 1 1 d . . .
H21A H 1.0411 0.6542 0.9651 0.028 Uiso 1 1 calc R . .
H21B H 1.0554 0.5323 0.9043 0.028 Uiso 1 1 calc R . .
H21C H 1.0321 0.604 0.8352 0.028 Uiso 1 1 calc R . .
C22 C 1.2331(3) 0.8000(2) 0.9609(3) 0.0226(6) Uani 1 1 d . . .
H22A H 1.2 0.7962 0.8863 0.034 Uiso 1 1 calc R . .
H22B H 1.3191 0.8435 0.9926 0.034 Uiso 1 1 calc R . .
H22C H 1.1955 0.839 1.0117 0.034 Uiso 1 1 calc R . .
C23 C 1.2595(3) 0.6820(3) 1.0700(3) 0.0279(7) Uani 1 1 d . . .
H23A H 1.2189 0.7192 1.1184 0.042 Uiso 1 1 calc R . .
H23B H 1.3451 0.7279 1.1039 0.042 Uiso 1 1 calc R . .
H23C H 1.2462 0.6037 1.0629 0.042 Uiso 1 1 calc R . .
C24 C 1.6208(3) 0.6825(3) 0.9362(3) 0.0280(7) Uani 1 1 d . . .
C25 C 1.6598(3) 0.8076(3) 1.0340(3) 0.0386(8) Uani 1 1 d . . .
H25A H 1.6262 0.8542 1.0044 0.058 Uiso 1 1 calc R . .
H25B H 1.7468 0.8437 1.0646 0.058 Uiso 1 1 calc R . .
H25C H 1.6308 0.8033 1.0944 0.058 Uiso 1 1 calc R . .
C26 C 1.6757(3) 0.6904(3) 0.8455(4) 0.0403(9) Uani 1 1 d . . .
H26A H 1.6556 0.6121 0.7857 0.061 Uiso 1 1 calc R . .
H26B H 1.7624 0.7287 0.8814 0.061 Uiso 1 1 calc R . .
H26C H 1.6436 0.7355 0.8123 0.061 Uiso 1 1 calc R . .
C27 C 1.6690(3) 0.6064(3) 0.9857(3) 0.0415(9) Uani 1 1 d . . .
H27A H 1.6322 0.5986 1.0406 0.062 Uiso 1 1 calc R . .
H27B H 1.7556 0.6438 1.0236 0.062 Uiso 1 1 calc R . .
H27C H 1.6493 0.5294 0.9239 0.062 Uiso 1 1 calc R . .
C28 C 1.2747(2) 0.3195(2) 0.6358(2) 0.0192(6) Uani 1 1 d . . .
C29 C 1.1491(3) 0.2366(2) 0.6151(3) 0.0215(6) Uani 1 1 d . . .
H29A H 1.0878 0.2605 0.5815 0.032 Uiso 1 1 calc R . .
H29B H 1.1445 0.2404 0.6874 0.032 Uiso 1 1 calc R . .
H29C H 1.1364 0.1569 0.5632 0.032 Uiso 1 1 calc R . .
C30 C 1.3627(3) 0.2672(3) 0.6838(3) 0.0270(6) Uani 1 1 d . . .
H30A H 1.367 0.2824 0.7613 0.041 Uiso 1 1 calc R . .
H30B H 1.442 0.3034 0.6843 0.041 Uiso 1 1 calc R . .
H30C H 1.3335 0.1832 0.6356 0.041 Uiso 1 1 calc R . .
C31 C 1.2893(3) 0.3114(3) 0.5213(3) 0.0249(6) Uani 1 1 d . . .
H31A H 1.2771 0.2312 0.4713 0.037 Uiso 1 1 calc R . .
H31B H 1.3696 0.3625 0.537 0.037 Uiso 1 1 calc R . .
H31C H 1.2305 0.3355 0.4842 0.037 Uiso 1 1 calc R . .
C40 C 1.4358(10) 0.9193(8) 0.8386(9) 0.055(2) Uani 0.5 1 d P A 1
H40A H 1.483 0.9709 0.919 0.083 Uiso 0.5 1 calc PR A 1
H40B H 1.4304 0.8397 0.8216 0.083 Uiso 0.5 1 calc PR A 1
H40C H 1.3557 0.922 0.8222 0.083 Uiso 0.5 1 calc PR A 1
C41 C 1.4953(7) 0.9585(6) 0.7657(6) 0.0360(15) Uani 0.5 1 d P A 1
C42 C 1.4410(11) 1.0049(9) 0.7017(10) 0.023(2) Uani 0.5 1 d P A 1
H42 H 1.37 1.0164 0.7087 0.028 Uiso 0.5 1 calc PR A 1
C43 C 1.4875(6) 1.0355(6) 0.6266(8) 0.0326(14) Uani 0.5 1 d P A 1
H43 H 1.4475 1.0662 0.5837 0.039 Uiso 0.5 1 calc PR A 1
C44 C 1.5940(7) 1.0201(6) 0.6160(6) 0.0349(15) Uani 0.5 1 d P A 1
H44 H 1.6243 1.0377 0.5637 0.042 Uiso 0.5 1 calc PR A 1
C45 C 1.6532(7) 0.9796(8) 0.6813(8) 0.0389(19) Uani 0.5 1 d P A 1
H45 H 1.7271 0.9731 0.6783 0.047 Uiso 0.5 1 calc PR A 1
C46 C 1.5990(15) 0.9460(11) 0.7570(15) 0.040(3) Uani 0.5 1 d P A 1
H46 H 1.6377 0.9149 0.8003 0.049 Uiso 0.5 1 calc PR A 1
C50 C 1.6833(8) 1.0323(8) 0.6743(8) 0.0322(18) Uani 0.5 1 d P B 2
H50A H 1.6976 0.9656 0.6246 0.048 Uiso 0.5 1 calc PR B 2
H50B H 1.7544 1.0816 0.7426 0.048 Uiso 0.5 1 calc PR B 2
H50C H 1.6656 1.0772 0.634 0.048 Uiso 0.5 1 calc PR B 2
C51 C 1.5768(5) 0.9889(5) 0.7082(5) 0.0190(12) Uani 0.5 1 d P B 2
C52 C 1.4823(9) 1.0335(8) 0.6989(10) 0.019(2) Uani 0.5 1 d P B 2
H52 H 1.485 1.0899 0.6718 0.023 Uiso 0.5 1 calc PR B 2
C53 C 1.3856(7) 0.9926(6) 0.7303(6) 0.0278(15) Uani 0.5 1 d P B 2
H53 H 1.3227 1.021 0.7225 0.033 Uiso 0.5 1 calc PR B 2
C54 C 1.3803(7) 0.9117(7) 0.7723(6) 0.0426(19) Uani 0.5 1 d P B 2
H54 H 1.315 0.8863 0.7939 0.051 Uiso 0.5 1 calc PR B 2
C55 C 1.4750(7) 0.8667(7) 0.7829(7) 0.0421(18) Uani 0.5 1 d P B 2
H55 H 1.4719 0.8115 0.8116 0.05 Uiso 0.5 1 calc PR B 2
C56 C 1.5716(14) 0.9044(9) 0.7508(14) 0.033(3) Uani 0.5 1 d P B 2
H56 H 1.6332 0.8742 0.7572 0.04 Uiso 0.5 1 calc PR B 2

loop_
_atom_site_aniso_label
_atom_site_aniso_U_11
_atom_site_aniso_U_22
_atom_site_aniso_U_33
_atom_site_aniso_U_23
_atom_site_aniso_U_13
_atom_site_aniso_U_12
Mo1 0.01627(15) 0.01163(14) 0.01501(15) 0.00542(11) 0.00824(11) 0.00575(10)
Sn1 0.01624(13) 0.01069(13) 0.01277(13) 0.00377(9) 0.00636(9) 0.00550(9)
P1 0.0156(3) 0.0133(3) 0.0127(3) 0.0055(3) 0.0066(3) 0.0073(3)
O1 0.0326(12) 0.0174(11) 0.0348(12) 0.0129(9) 0.0189(10) 0.0105(9)
O2 0.0366(12) 0.0280(11) 0.0249(11) 0.0159(9) 0.0139(9) 0.0183(10)
O3 0.0168(9) 0.0159(9) 0.0116(9) 0.0055(7) 0.0068(7) 0.0072(7)
O4 0.0193(9) 0.0142(9) 0.0138(9) 0.0058(7) 0.0056(7) 0.0085(7)
C1 0.0213(14) 0.0202(15) 0.0209(14) 0.0093(11) 0.0130(11) 0.0081(11)
C2 0.0252(14) 0.0161(13) 0.0198(14) 0.0067(11) 0.0143(12) 0.0091(11)
C3 0.0223(14) 0.0238(14) 0.0195(14) 0.0074(12) 0.0124(12) 0.0143(12)
C4 0.0198(13) 0.0168(13) 0.0265(15) 0.0095(12) 0.0115(12) 0.0111(11)
C5 0.0210(14) 0.0264(15) 0.0231(14) 0.0127(12) 0.0109(12) 0.0142(12)
C6 0.0173(13) 0.0194(14) 0.0257(15) 0.0060(12) 0.0087(11) 0.0054(11)
C7 0.0168(12) 0.0116(12) 0.0147(13) 0.0031(10) 0.0056(10) 0.0077(10)
C8 0.0173(13) 0.0236(14) 0.0267(15) 0.0122(12) 0.0138(12) 0.0094(11)
C9 0.0219(13) 0.0153(13) 0.0171(13) 0.0065(11) 0.0060(11) 0.0046(11)
C10 0.0254(15) 0.0226(15) 0.0202(14) 0.0065(12) 0.0127(12) 0.0069(12)
C11 0.0254(15) 0.0186(14) 0.0256(15) 0.0028(12) 0.0104(12) 0.0117(12)
C12 0.0275(15) 0.0173(14) 0.0296(16) 0.0107(12) 0.0103(13) 0.0113(12)
C13 0.0201(14) 0.0218(14) 0.0206(14) 0.0088(12) 0.0097(12) 0.0086(12)
C14 0.0154(12) 0.0190(13) 0.0151(13) 0.0090(11) 0.0065(10) 0.0083(10)
C15 0.0190(13) 0.0189(13) 0.0158(13) 0.0092(11) 0.0083(11) 0.0092(11)
C16 0.0214(14) 0.0189(13) 0.0174(13) 0.0082(11) 0.0055(11) 0.0085(11)
C17 0.0194(14) 0.0228(14) 0.0251(14) 0.0148(12) 0.0087(12) 0.0102(11)
C18 0.0193(13) 0.0231(14) 0.0236(14) 0.0142(12) 0.0112(11) 0.0123(11)
C19 0.0229(13) 0.0178(13) 0.0180(13) 0.0119(11) 0.0107(11) 0.0118(11)
C20 0.0199(13) 0.0196(13) 0.0145(13) 0.0067(11) 0.0080(11) 0.0074(11)
C21 0.0214(14) 0.0197(13) 0.0158(13) 0.0054(11) 0.0104(11) 0.0083(11)
C22 0.0220(14) 0.0189(14) 0.0241(15) 0.0051(12) 0.0109(12) 0.0080(11)
C23 0.0264(15) 0.0395(18) 0.0175(15) 0.0122(13) 0.0087(12) 0.0119(14)
C24 0.0167(14) 0.0236(15) 0.0407(18) 0.0124(14) 0.0078(13) 0.0080(12)
C25 0.0171(15) 0.0321(18) 0.047(2) 0.0052(16) 0.0032(14) 0.0060(13)
C26 0.0301(17) 0.0278(17) 0.072(3) 0.0223(18) 0.0321(18) 0.0122(14)
C27 0.0246(16) 0.0385(19) 0.054(2) 0.0198(17) -0.0003(15) 0.0138(15)
C28 0.0226(14) 0.0210(14) 0.0203(14) 0.0104(12) 0.0108(11) 0.0132(12)
C29 0.0260(15) 0.0174(13) 0.0263(15) 0.0109(12) 0.0124(12) 0.0115(12)
C30 0.0298(16) 0.0245(15) 0.0308(16) 0.0124(13) 0.0097(13) 0.0175(13)
C31 0.0304(15) 0.0261(15) 0.0210(14) 0.0077(12) 0.0135(12) 0.0155(13)
C40 0.075(7) 0.035(4) 0.047(5) 0.019(4) 0.021(6) 0.005(5)
C41 0.041(4) 0.026(3) 0.028(3) 0.007(3) 0.008(3) 0.004(3)
C42 0.029(7) 0.011(5) 0.029(4) 0.010(4) 0.015(5) 0.001(4)
C43 0.030(3) 0.027(3) 0.035(4) 0.012(3) 0.007(3) 0.009(3)
C44 0.038(4) 0.025(3) 0.035(4) 0.008(3) 0.016(3) 0.007(3)
C45 0.019(4) 0.031(5) 0.045(5) 0.000(4) 0.004(3) 0.009(4)
C46 0.053(9) 0.024(7) 0.036(5) 0.010(7) 0.001(6) 0.021(7)
C50 0.030(5) 0.029(4) 0.048(5) 0.023(4) 0.018(4) 0.015(4)
C51 0.019(3) 0.012(3) 0.017(3) 0.004(2) -0.001(2) -0.001(2)
C52 0.022(5) 0.012(5) 0.022(4) 0.010(4) 0.009(4) -0.002(4)
C53 0.021(4) 0.030(4) 0.016(3) 0.002(3) 0.000(3) 0.001(3)
C54 0.031(4) 0.056(5) 0.013(3) 0.006(3) 0.002(3) -0.008(3)
C55 0.047(4) 0.039(4) 0.033(4) 0.024(4) 0.006(3) -0.001(3)
C56 0.040(6) 0.018(6) 0.033(5) 0.015(6) -0.007(4) 0.009(5)

loop_
_atom_type_symbol
_atom_type_description
_atom_type_scat_dispersion_real
_atom_type_scat_dispersion_imag
_atom_type_scat_source
C C 0.0033 0.0016 'International Tables Vol C Tables 4.2.6.8 and 6.1.1.4'
H H 0 0 'International Tables Vol C Tables 4.2.6.8 and 6.1.1.4'
Mo Mo -1.6832 0.6857 'International Tables Vol C Tables 4.2.6.8 and 6.1.1.4'
O O 0.0106 0.006 'International Tables Vol C Tables 4.2.6.8 and 6.1.1.4'
P P 0.1023 0.0942 'International Tables Vol C Tables 4.2.6.8 and 6.1.1.4'
Sn Sn -0.6537 1.4246 'International Tables Vol C Tables 4.2.6.8 and 6.1.1.4'

loop_
_geom_angle_atom_site_label_1
_geom_angle_atom_site_label_2
_geom_angle_atom_site_label_3
_geom_angle
_geom_angle_site_symmetry_1
_geom_angle_site_symmetry_3
_geom_angle_publ_flag
C1 Mo1 C2 74.86(11) . . ?
C1 Mo1 C8 98.43(10) . . ?
C2 Mo1 C8 94.95(11) . . ?
C1 Mo1 C3 132.36(10) . . ?
C2 Mo1 C3 92.61(10) . . ?
C8 Mo1 C3 35.92(10) . . ?
C1 Mo1 C6 92.20(11) . . ?
C2 Mo1 C6 127.33(11) . . ?
C8 Mo1 C6 35.68(10) . . ?
C3 Mo1 C6 59.13(10) . . ?
C1 Mo1 C4 150.52(11) . . ?
C2 Mo1 C4 122.31(10) . . ?
C8 Mo1 C4 59.05(10) . . ?
C3 Mo1 C4 35.28(10) . . ?
C6 Mo1 C4 58.34(10) . . ?
C1 Mo1 C5 118.95(11) . . ?
C2 Mo1 C5 150.47(10) . . ?
C8 Mo1 C5 58.73(10) . . ?
C3 Mo1 C5 58.43(10) . . ?
C6 Mo1 C5 34.88(10) . . ?
C4 Mo1 C5 34.68(10) . . ?
C1 Mo1 P1 114.09(8) . . ?
C2 Mo1 P1 79.32(8) . . ?
C8 Mo1 P1 143.72(7) . . ?
C3 Mo1 P1 108.05(7) . . ?
C6 Mo1 P1 147.96(7) . . ?
C4 Mo1 P1 93.69(7) . . ?
C5 Mo1 P1 113.13(7) . . ?
C1 Mo1 Sn1 78.74(8) . . ?
C2 Mo1 Sn1 121.14(8) . . ?
C8 Mo1 Sn1 140.75(7) . . ?
C3 Mo1 Sn1 141.35(7) . . ?
C6 Mo1 Sn1 105.07(7) . . ?
C4 Mo1 Sn1 106.10(7) . . ?
C5 Mo1 Sn1 88.08(7) . . ?
P1 Mo1 Sn1 65.299(15) . . ?
O4 Sn1 O3 95.28(7) . . ?
O4 Sn1 C7 95.18(8) . . ?
O3 Sn1 C7 102.98(8) . . ?
O4 Sn1 Mo1 128.28(5) . . ?
O3 Sn1 Mo1 87.52(5) . . ?
C7 Sn1 Mo1 134.49(7) . . ?
O4 Sn1 P1 110.41(5) . . ?
O3 Sn1 P1 32.93(5) . . ?
C7 Sn1 P1 127.84(7) . . ?
Mo1 Sn1 P1 54.977(14) . . ?
O4 P1 O3 105.56(10) 2_766 . ?
O4 P1 C14 100.00(11) 2_766 . ?
O3 P1 C14 102.24(11) . . ?
O4 P1 Mo1 111.70(7) 2_766 . ?
O3 P1 Mo1 105.08(7) . . ?
C14 P1 Mo1 129.95(8) . . ?
O4 P1 Sn1 114.56(7) 2_766 . ?
O3 P1 Sn1 45.90(7) . . ?
C14 P1 Sn1 137.13(8) . . ?
Mo1 P1 Sn1 59.724(15) . . ?
P1 O3 Sn1 101.17(9) . . ?
P1 O4 Sn1 130.47(10) 2_766 . ?
O1 C1 Mo1 174.8(2) . . ?
O2 C2 Mo1 176.2(2) . . ?
C4 C3 C8 108.0(3) . . ?
C4 C3 Mo1 74.28(15) . . ?
C8 C3 Mo1 71.41(15) . . ?
C4 C3 H3 126 . . ?
C8 C3 H3 126 . . ?
Mo1 C3 H3 120.1 . . ?
C5 C4 C3 108.1(2) . . ?
C5 C4 Mo1 73.44(15) . . ?
C3 C4 Mo1 70.44(15) . . ?
C5 C4 H4 126 . . ?
C3 C4 H4 126 . . ?
Mo1 C4 H4 121.9 . . ?
C4 C5 C6 108.1(3) . . ?
C4 C5 Mo1 71.88(15) . . ?
C6 C5 Mo1 70.78(16) . . ?
C4 C5 H5 126 . . ?
C6 C5 H5 126 . . ?
Mo1 C5 H5 123 . . ?
C5 C6 C8 108.1(3) . . ?
C5 C6 Mo1 74.34(16) . . ?
C8 C6 Mo1 70.61(16) . . ?
C5 C6 H6 125.9 . . ?
C8 C6 H6 125.9 . . ?
Mo1 C6 H6 120.9 . . ?
C9 C7 C13 118.8(2) . . ?
C9 C7 Sn1 122.66(19) . . ?
C13 C7 Sn1 118.41(19) . . ?
C6 C8 C3 107.7(2) . . ?
C6 C8 Mo1 73.71(15) . . ?
C3 C8 Mo1 72.67(15) . . ?
C6 C8 H8 126.2 . . ?
C3 C8 H8 126.2 . . ?
Mo1 C8 H8 119.4 . . ?
C10 C9 C7 120.2(2) . . ?
C10 C9 H9 119.9 . . ?
C7 C9 H9 119.9 . . ?
C11 C10 C9 120.7(3) . . ?
C11 C10 H10 119.7 . . ?
C9 C10 H10 119.7 . . ?
C10 C11 C12 119.7(3) . . ?
C10 C11 H11 120.1 . . ?
C12 C11 H11 120.1 . . ?
C11 C12 C13 119.8(3) . . ?
C11 C12 H12 120.1 . . ?
C13 C12 H12 120.1 . . ?
C12 C13 C7 120.9(3) . . ?
C12 C13 H13 119.6 . . ?
C7 C13 H13 119.6 . . ?
C15 C14 C19 117.4(2) . . ?
C15 C14 P1 119.91(19) . . ?
C19 C14 P1 119.83(19) . . ?
C16 C15 C14 118.9(2) . . ?
C16 C15 C20 112.0(2) . . ?
C14 C15 C20 129.0(2) . . ?
C17 C16 C15 123.3(3) . . ?
C17 C16 H16 118.3 . . ?
C15 C16 H16 118.3 . . ?
C16 C17 C18 116.3(3) . . ?
C16 C17 C24 123.9(3) . . ?
C18 C17 C24 119.6(2) . . ?
C19 C18 C17 124.3(2) . . ?
C19 C18 H18 117.8 . . ?
C17 C18 H18 117.8 . . ?
C18 C19 C14 117.7(2) . . ?
C18 C19 C28 113.3(2) . . ?
C14 C19 C28 128.8(2) . . ?
C21 C20 C22 108.8(2) . . ?
C21 C20 C23 104.0(2) . . ?
C22 C20 C23 108.7(2) . . ?
C21 C20 C15 116.7(2) . . ?
C22 C20 C15 110.4(2) . . ?
C23 C20 C15 107.8(2) . . ?
C20 C21 H21A 109.5 . . ?
C20 C21 H21B 109.5 . . ?
H21A C21 H21B 109.5 . . ?
C20 C21 H21C 109.5 . . ?
H21A C21 H21C 109.5 . . ?
H21B C21 H21C 109.5 . . ?
C20 C22 H22A 109.5 . . ?
C20 C22 H22B 109.5 . . ?
H22A C22 H22B 109.5 . . ?
C20 C22 H22C 109.5 . . ?
H22A C22 H22C 109.5 . . ?
H22B C22 H22C 109.5 . . ?
C20 C23 H23A 109.5 . . ?
C20 C23 H23B 109.5 . . ?
H23A C23 H23B 109.5 . . ?
C20 C23 H23C 109.5 . . ?
H23A C23 H23C 109.5 . . ?
H23B C23 H23C 109.5 . . ?
C26 C24 C25 108.6(3) . . ?
C26 C24 C17 109.8(3) . . ?
C25 C24 C17 111.8(2) . . ?
C26 C24 C27 109.2(3) . . ?
C25 C24 C27 109.1(3) . . ?
C17 C24 C27 108.3(2) . . ?
C24 C25 H25A 109.5 . . ?
C24 C25 H25B 109.5 . . ?
H25A C25 H25B 109.5 . . ?
C24 C25 H25C 109.5 . . ?
H25A C25 H25C 109.5 . . ?
H25B C25 H25C 109.5 . . ?
C24 C26 H26A 109.5 . . ?
C24 C26 H26B 109.5 . . ?
H26A C26 H26B 109.5 . . ?
C24 C26 H26C 109.5 . . ?
H26A C26 H26C 109.5 . . ?
H26B C26 H26C 109.5 . . ?
C24 C27 H27A 109.5 . . ?
C24 C27 H27B 109.5 . . ?
H27A C27 H27B 109.5 . . ?
C24 C27 H27C 109.5 . . ?
H27A C27 H27C 109.5 . . ?
H27B C27 H27C 109.5 . . ?
C29 C28 C31 111.5(2) . . ?
C29 C28 C30 103.7(2) . . ?
C31 C28 C30 106.4(2) . . ?
C29 C28 C19 112.8(2) . . ?
C31 C28 C19 112.3(2) . . ?
C30 C28 C19 109.5(2) . . ?
C28 C29 H29A 109.5 . . ?
C28 C29 H29B 109.5 . . ?
H29A C29 H29B 109.5 . . ?
C28 C29 H29C 109.5 . . ?
H29A C29 H29C 109.5 . . ?
H29B C29 H29C 109.5 . . ?
C28 C30 H30A 109.5 . . ?
C28 C30 H30B 109.5 . . ?
H30A C30 H30B 109.5 . . ?
C28 C30 H30C 109.5 . . ?
H30A C30 H30C 109.5 . . ?
H30B C30 H30C 109.5 . . ?
C28 C31 H31A 109.5 . . ?
C28 C31 H31B 109.5 . . ?
H31A C31 H31B 109.5 . . ?
C28 C31 H31C 109.5 . . ?
H31A C31 H31C 109.5 . . ?
H31B C31 H31C 109.5 . . ?
C46 C41 C42 117.8(10) . . ?
C46 C41 C40 122.3(10) . . ?
C42 C41 C40 119.8(9) . . ?
C41 C42 C43 122.5(10) . . ?
C41 C42 H42 118.7 . . ?
C43 C42 H42 118.7 . . ?
C42 C43 C44 119.5(8) . . ?
C42 C43 H43 120.2 . . ?
C44 C43 H43 120.2 . . ?
C45 C44 C43 119.8(7) . . ?
C45 C44 H44 120.1 . . ?
C43 C44 H44 120.1 . . ?
C44 C45 C46 118.5(9) . . ?
C44 C45 H45 120.8 . . ?
C46 C45 H45 120.8 . . ?
C41 C46 C45 121.7(12) . . ?
C41 C46 H46 119.1 . . ?
C45 C46 H46 119.1 . . ?
C51 C50 H50A 109.5 . . ?
C51 C50 H50B 109.5 . . ?
H50A C50 H50B 109.5 . . ?
C51 C50 H50C 109.5 . . ?
H50A C50 H50C 109.5 . . ?
H50B C50 H50C 109.5 . . ?
C52 C51 C56 119.3(9) . . ?
C52 C51 C50 120.3(7) . . ?
C56 C51 C50 120.4(9) . . ?
C53 C52 C51 119.5(9) . . ?
C53 C52 H52 120.3 . . ?
C51 C52 H52 120.3 . . ?
C54 C53 C52 121.6(8) . . ?
C54 C53 H53 119.2 . . ?
C52 C53 H53 119.2 . . ?
C53 C54 C55 119.5(7) . . ?
C53 C54 H54 120.2 . . ?
C55 C54 H54 120.2 . . ?
C56 C55 C54 120.2(8) . . ?
C56 C55 H55 119.9 . . ?
C54 C55 H55 119.9 . . ?
C55 C56 C51 119.8(13) . . ?
C55 C56 H56 120.1 . . ?
C51 C56 H56 120.1 . . ?

loop_
_geom_bond_atom_site_label_1
_geom_bond_atom_site_label_2
_geom_bond_distance
_geom_bond_site_symmetry_2
_geom_bond_publ_flag
Mo1 C1 1.956(3) . ?
Mo1 C2 1.973(3) . ?
Mo1 C8 2.298(3) . ?
Mo1 C3 2.315(3) . ?
Mo1 C6 2.339(3) . ?
Mo1 C4 2.365(3) . ?
Mo1 C5 2.385(3) . ?
Mo1 P1 2.5785(7) . ?
Mo1 Sn1 2.7192(3) . ?
Sn1 O4 2.0458(18) . ?
Sn1 O3 2.0940(18) . ?
Sn1 C7 2.158(2) . ?
Sn1 P1 2.8605(7) . ?
P1 O4 1.5825(18) 2_766 ?
P1 O3 1.5850(18) . ?
P1 C14 1.879(3) . ?
O1 C1 1.163(3) . ?
O2 C2 1.156(3) . ?
O4 P1 1.5825(18) 2_766 ?
C3 C4 1.419(4) . ?
C3 C8 1.423(4) . ?
C3 H3 0.93 . ?
C4 C5 1.416(4) . ?
C4 H4 0.93 . ?
C5 C6 1.416(4) . ?
C5 H5 0.93 . ?
C6 C8 1.421(4) . ?
C6 H6 0.93 . ?
C7 C9 1.393(4) . ?
C7 C13 1.394(4) . ?
C8 H8 0.93 . ?
C9 C10 1.393(4) . ?
C9 H9 0.93 . ?
C10 C11 1.381(4) . ?
C10 H10 0.93 . ?
C11 C12 1.388(4) . ?
C11 H11 0.93 . ?
C12 C13 1.391(4) . ?
C12 H12 0.93 . ?
C13 H13 0.93 . ?
C14 C15 1.426(4) . ?
C14 C19 1.450(4) . ?
C15 C16 1.402(4) . ?
C15 C20 1.564(4) . ?
C16 C17 1.381(4) . ?
C16 H16 0.93 . ?
C17 C18 1.392(4) . ?
C17 C24 1.537(4) . ?
C18 C19 1.386(4) . ?
C18 H18 0.93 . ?
C19 C28 1.555(4) . ?
C20 C21 1.528(4) . ?
C20 C22 1.533(4) . ?
C20 C23 1.554(4) . ?
C21 H21A 0.96 . ?
C21 H21B 0.96 . ?
C21 H21C 0.96 . ?
C22 H22A 0.96 . ?
C22 H22B 0.96 . ?
C22 H22C 0.96 . ?
C23 H23A 0.96 . ?
C23 H23B 0.96 . ?
C23 H23C 0.96 . ?
C24 C26 1.526(5) . ?
C24 C25 1.531(4) . ?
C24 C27 1.538(4) . ?
C25 H25A 0.96 . ?
C25 H25B 0.96 . ?
C25 H25C 0.96 . ?
C26 H26A 0.96 . ?
C26 H26B 0.96 . ?
C26 H26C 0.96 . ?
C27 H27A 0.96 . ?
C27 H27B 0.96 . ?
C27 H27C 0.96 . ?
C28 C29 1.531(4) . ?
C28 C31 1.540(4) . ?
C28 C30 1.548(4) . ?
C29 H29A 0.96 . ?
C29 H29B 0.96 . ?
C29 H29C 0.96 . ?
C30 H30A 0.96 . ?
C30 H30B 0.96 . ?
C30 H30C 0.96 . ?
C31 H31A 0.96 . ?
C31 H31B 0.96 . ?
C31 H31C 0.96 . ?
C40 C41 1.492(11) . ?
C40 H40A 0.96 . ?
C40 H40B 0.96 . ?
C40 H40C 0.96 . ?
C41 C46 1.333(19) . ?
C41 C42 1.363(13) . ?
C42 C43 1.383(12) . ?
C42 H42 0.93 . ?
C43 C44 1.386(10) . ?
C43 H43 0.93 . ?
C44 C45 1.342(12) . ?
C44 H44 0.93 . ?
C45 C46 1.46(2) . ?
C45 H45 0.93 . ?
C46 H46 0.93 . ?
C50 C51 1.513(9) . ?
C50 H50A 0.96 . ?
C50 H50B 0.96 . ?
C50 H50C 0.96 . ?
C51 C52 1.411(13) . ?
C51 C56 1.412(12) . ?
C52 C53 1.383(10) . ?
C52 H52 0.93 . ?
C53 C54 1.362(12) . ?
C53 H53 0.93 . ?
C54 C55 1.419(13) . ?
C54 H54 0.93 . ?
C55 C56 1.376(18) . ?
C55 H55 0.93 . ?
C56 H56 0.93 . ?
